data_7249548
loop_
_publ_author_name
'Shen, Yao-Bin'
'Zhuang, Qian-Hao'
'Wang, Xiao-Lin'
'An, Xiao-De'
'Qiu, Bin'
'Shi, Tiesheng'
'Xiao, Jian'

_publ_section_title
;
 EtOH-mediated cascade C(sp3)--H alkylation via aromatization-driven
 [1,6]-hydride transfer: green and divergent synthesis of spirocyclic
 azepino[4,3,2-cd]indoles
;
_journal_issue 24
_journal_name_full 'Green Chemistry'
_journal_page_first 11899
_journal_page_last 11907
_journal_paper_doi 10.1039/D4GC04534C
_journal_volume 26
_journal_year 2024
_chemical_formula_sum 'C28 H24 N2 O3 S2'
_chemical_formula_weight 500.61
_space_group_crystal_system monoclinic
_space_group_IT_number 14
_space_group_name_Hall '-P 2ybc'
_space_group_name_H-M_alt 'P 1 21/c 1'
_atom_sites_solution_hydrogens geom
_audit_creation_method SHELXL-2018/3
_audit_update_record
;
2024-05-01 deposited with the CCDC.	2024-11-05 downloaded from the CCDC.
;
_cell_angle_alpha 90
_cell_angle_beta 108.212(3)
_cell_angle_gamma 90
_cell_formula_units_Z 4
_cell_length_a 13.5403(17)
_cell_length_b 19.974(2)
_cell_length_c 9.3867(11)
_cell_measurement_reflns_used 9333
_cell_measurement_temperature 303(2)
_cell_measurement_theta_max 22.19
_cell_measurement_theta_min 2.50
_cell_volume 2411.5(5)
_computing_cell_refinement 'Bruker SAINT'
_computing_data_collection 'Bruker APEX2'
_computing_data_reduction 'Bruker SAINT'
_computing_structure_refinement 'SHELXL-2018/3 (Sheldrick, 2018)'
_computing_structure_solution 'SHELXL-2018/3 (Sheldrick, 2018)'
_diffrn_ambient_temperature 303(2)
_diffrn_measured_fraction_theta_full 0.995
_diffrn_measured_fraction_theta_max 0.995
_diffrn_measurement_device_type 'Bruker APEX-II CCD'
_diffrn_radiation_type MoK\a
_diffrn_radiation_wavelength 0.71073
_diffrn_reflns_av_R_equivalents 0.0635
_diffrn_reflns_av_unetI/netI 0.0451
_diffrn_reflns_Laue_measured_fraction_full 0.995
_diffrn_reflns_Laue_measured_fraction_max 0.995
_diffrn_reflns_limit_h_max 16
_diffrn_reflns_limit_h_min -16
_diffrn_reflns_limit_k_max 23
_diffrn_reflns_limit_k_min -23
_diffrn_reflns_limit_l_max 10
_diffrn_reflns_limit_l_min -11
_diffrn_reflns_number 34085
_diffrn_reflns_point_group_measured_fraction_full 0.995
_diffrn_reflns_point_group_measured_fraction_max 0.995
_diffrn_reflns_theta_full 25.020
_diffrn_reflns_theta_max 25.020
_diffrn_reflns_theta_min 2.501
_diffrn_source Mo
_exptl_absorpt_coefficient_mu 0.255
_exptl_absorpt_correction_T_max 0.957
_exptl_absorpt_correction_T_min 0.930
_exptl_absorpt_correction_type multi-scan
_exptl_absorpt_process_details SADABS
_exptl_crystal_colour YELLOW
_exptl_crystal_density_diffrn 1.379
_exptl_crystal_description BLOCK
_exptl_crystal_F_000 1048
_exptl_crystal_size_max 0.287
_exptl_crystal_size_mid 0.220
_exptl_crystal_size_min 0.174
_refine_diff_density_max 0.207
_refine_diff_density_min -0.202
_refine_diff_density_rms 0.038
_refine_ls_extinction_coef 0.0106(14)
_refine_ls_extinction_expression Fc^*^=kFc[1+0.001xFc^2^\l^3^/sin(2\q)]^-1/4^
_refine_ls_extinction_method 'SHELXL-2018/3 (Sheldrick 2018)'
_refine_ls_goodness_of_fit_ref 1.161
_refine_ls_hydrogen_treatment constr
_refine_ls_matrix_type full
_refine_ls_number_parameters 318
_refine_ls_number_reflns 4234
_refine_ls_number_restraints 0
_refine_ls_restrained_S_all 1.161
_refine_ls_R_factor_all 0.1176
_refine_ls_R_factor_gt 0.0700
_refine_ls_shift/su_max 0.006
_refine_ls_shift/su_mean 0.000
_refine_ls_structure_factor_coef Fsqd
_refine_ls_weighting_details 'w=1/[\s^2^(Fo^2^)+(0.0384P)^2^+1.4155P] where P=(Fo^2^+2Fc^2^)/3'
_refine_ls_weighting_scheme calc
_refine_ls_wR_factor_gt 0.1205
_refine_ls_wR_factor_ref 0.1424
_reflns_Friedel_coverage 0.000
_reflns_number_gt 2778
_reflns_number_total 4234
_reflns_threshold_expression 'I > 2\s(I)'
_cod_data_source_file d4gc04534c2.cif
_cod_data_source_block 240423
_cod_depositor_comments
;
The following automatic conversions were performed:

data item '_exptl_absorpt_correction_type' value 'MULTI-SCAN' was
changed to 'multi-scan' in accordance with the
/home/data/users/saulius/crontab/automatic-downloads/rss-feeds/RSC/lib/dictionaries/cif_core.dic
dictionary named 'cif_core.dic' version 2.4.2 last updated on
2011-04-26.

Automatic conversion script
Id: cif_fix_values 8170 2020-07-09 18:12:32Z antanas 

 Adding full bibliography for 7249547--7249550.cif.
;
_cod_original_cell_volume 2411.6(5)
_cod_original_sg_symbol_H-M 'P 21/c'
_cod_database_code 7249548
_shelx_shelxl_version_number 2018/3
_shelx_space_group_comment
;
The symmetry employed for this shelxl refinement is uniquely defined
by the following loop, which should always be used as a source of
symmetry information in preference to the above space-group names.
They are only intended as comments.
;
_shelx_estimated_absorpt_t_min 0.930
_shelx_estimated_absorpt_t_max 0.957

loop_
_space_group_symop_operation_xyz
'x, y, z'
'-x, y+1/2, -z+1/2'
'-x, -y, -z'
'x, -y-1/2, z-1/2'

loop_
_atom_site_label
_atom_site_type_symbol
_atom_site_fract_x
_atom_site_fract_y
_atom_site_fract_z
_atom_site_U_iso_or_equiv
_atom_site_adp_type
_atom_site_occupancy
_atom_site_site_symmetry_order
_atom_site_calc_flag
_atom_site_refinement_flags_posn
_atom_site_refinement_flags_adp
_atom_site_refinement_flags_occupancy
_atom_site_disorder_assembly
_atom_site_disorder_group
S1 S 0.28330(9) 0.37675(5) 1.18515(12) 0.0805(4) Uani 1 1 d . . . . .
S2 S 0.29980(10) 0.73764(6) 0.77427(15) 0.1005(5) Uani 1 1 d . . . . .
N1 N 0.0116(2) 0.57011(14) 0.7013(3) 0.0583(7) Uani 1 1 d . . . . .
N2 N 0.2025(2) 0.44029(14) 1.1204(3) 0.0649(8) Uani 1 1 d . . . . .
O1 O 0.1580(3) 0.75411(14) 0.9064(3) 0.0993(10) Uani 1 1 d . . . . .
O2 O 0.3559(2) 0.40049(15) 1.3212(3) 0.0982(10) Uani 1 1 d . . . . .
O3 O 0.2204(2) 0.31951(14) 1.1852(4) 0.1048(10) Uani 1 1 d . . . . .
C1 C 0.3066(3) 0.65682(19) 0.7061(4) 0.0710(10) Uani 1 1 d . . . . .
C2 C 0.3717(3) 0.6383(3) 0.6242(5) 0.0918(14) Uani 1 1 d . . . . .
H2 H 0.414205 0.669855 0.599566 0.110 Uiso 1 1 calc R U . . .
C3 C 0.3726(3) 0.5732(3) 0.5803(4) 0.0891(13) Uani 1 1 d . . . . .
H3 H 0.415685 0.560392 0.525029 0.107 Uiso 1 1 calc R U . . .
C4 C 0.3106(3) 0.5266(2) 0.6169(4) 0.0745(11) Uani 1 1 d . . . . .
H4 H 0.312570 0.482297 0.587673 0.089 Uiso 1 1 calc R U . . .
C5 C 0.2449(3) 0.54518(18) 0.6975(4) 0.0622(9) Uani 1 1 d . . . . .
H5 H 0.202790 0.513125 0.721339 0.075 Uiso 1 1 calc R U . . .
C6 C 0.2411(2) 0.61080(17) 0.7427(3) 0.0541(8) Uani 1 1 d . . . . .
C7 C 0.1750(3) 0.63947(15) 0.8309(3) 0.0537(8) Uani 1 1 d . . . . .
C8 C 0.2001(3) 0.7148(2) 0.8472(4) 0.0737(11) Uani 1 1 d . . . . .
C9 C 0.0559(3) 0.63554(17) 0.7544(4) 0.0592(9) Uani 1 1 d . . . . .
H9 H 0.021758 0.652633 0.824966 0.071 Uiso 1 1 calc R U . . .
C10 C 0.0193(3) 0.6774(2) 0.6111(4) 0.0789(11) Uani 1 1 d . . . . .
H10A H 0.016870 0.724521 0.634372 0.095 Uiso 1 1 calc R U . . .
H10B H 0.065076 0.671361 0.550599 0.095 Uiso 1 1 calc R U . . .
C11 C -0.0879(3) 0.6510(2) 0.5311(4) 0.0882(13) Uani 1 1 d . . . . .
H11A H -0.139598 0.673163 0.566239 0.106 Uiso 1 1 calc R U . . .
H11B H -0.105395 0.657498 0.423646 0.106 Uiso 1 1 calc R U . . .
C12 C -0.0818(3) 0.5779(2) 0.5691(4) 0.0728(11) Uani 1 1 d . . . . .
H12A H -0.143555 0.563690 0.592328 0.087 Uiso 1 1 calc R U . . .
H12B H -0.075515 0.551395 0.485741 0.087 Uiso 1 1 calc R U . . .
C13 C 0.0256(3) 0.51094(17) 0.7812(4) 0.0550(8) Uani 1 1 d . . . . .
C14 C -0.0367(3) 0.4552(2) 0.7221(4) 0.0673(10) Uani 1 1 d . . . . .
H14 H -0.090910 0.460071 0.632893 0.081 Uiso 1 1 calc R U . . .
C15 C -0.0207(3) 0.3936(2) 0.7913(5) 0.0746(11) Uani 1 1 d . . . . .
H15 H -0.063677 0.358183 0.746052 0.089 Uiso 1 1 calc R U . . .
C16 C 0.0562(3) 0.38239(19) 0.9245(5) 0.0726(11) Uani 1 1 d . . . . .
H16 H 0.066161 0.340682 0.970853 0.087 Uiso 1 1 calc R U . . .
C17 C 0.1182(3) 0.43688(17) 0.9856(4) 0.0589(9) Uani 1 1 d . . . . .
C18 C 0.2439(3) 0.50523(18) 1.1279(4) 0.0624(9) Uani 1 1 d . . . . .
H18 H 0.302425 0.520319 1.202757 0.075 Uiso 1 1 calc R U . . .
C19 C 0.1870(3) 0.54244(16) 1.0122(3) 0.0521(8) Uani 1 1 d . . . . .
C20 C 0.2048(3) 0.61515(16) 0.9944(3) 0.0582(9) Uani 1 1 d . . . . .
H20A H 0.277761 0.624884 1.043237 0.070 Uiso 1 1 calc R U . . .
H20B H 0.165073 0.640485 1.045874 0.070 Uiso 1 1 calc R U . . .
C21 C 0.1053(2) 0.50033(16) 0.9189(3) 0.0516(8) Uani 1 1 d . . . . .
C22 C 0.3463(3) 0.36643(18) 1.0494(4) 0.0669(10) Uani 1 1 d . . . . .
C23 C 0.4303(3) 0.40659(19) 1.0546(4) 0.0730(10) Uani 1 1 d . . . . .
H23 H 0.457096 0.435860 1.134432 0.088 Uiso 1 1 calc R U . . .
C24 C 0.4741(3) 0.4030(2) 0.9407(5) 0.0794(11) Uani 1 1 d . . . . .
H24 H 0.530882 0.429981 0.944697 0.095 Uiso 1 1 calc R U . . .
C25 C 0.4356(3) 0.3604(2) 0.8214(4) 0.0766(11) Uani 1 1 d . . . . .
C26 C 0.3529(4) 0.3202(2) 0.8198(5) 0.0930(13) Uani 1 1 d . . . . .
H26 H 0.326950 0.290401 0.740698 0.112 Uiso 1 1 calc R U . . .
C27 C 0.3075(3) 0.3227(2) 0.9318(5) 0.0903(13) Uani 1 1 d . . . . .
H27 H 0.251287 0.295281 0.928098 0.108 Uiso 1 1 calc R U . . .
C28 C 0.4824(4) 0.3586(3) 0.6944(5) 0.1148(17) Uani 1 1 d . . . . .
H28A H 0.446611 0.325915 0.621675 0.172 Uiso 1 1 calc R U . . .
H28B H 0.554668 0.346962 0.733345 0.172 Uiso 1 1 calc R U . . .
H28C H 0.475595 0.401899 0.647833 0.172 Uiso 1 1 calc R U . . .

loop_
_atom_site_aniso_label
_atom_site_aniso_U_11
_atom_site_aniso_U_22
_atom_site_aniso_U_33
_atom_site_aniso_U_23
_atom_site_aniso_U_13
_atom_site_aniso_U_12
S1 0.0967(8) 0.0766(7) 0.0761(7) 0.0286(6) 0.0385(6) 0.0225(6)
S2 0.1104(10) 0.0755(8) 0.1107(10) 0.0150(7) 0.0276(8) -0.0275(6)
N1 0.0528(17) 0.068(2) 0.0509(16) -0.0005(15) 0.0119(14) -0.0022(14)
N2 0.076(2) 0.065(2) 0.0577(18) 0.0103(15) 0.0259(17) 0.0092(16)
O1 0.131(3) 0.0622(18) 0.098(2) -0.0095(16) 0.026(2) 0.0119(17)
O2 0.113(2) 0.124(2) 0.0530(16) 0.0250(16) 0.0192(17) 0.0383(19)
O3 0.121(2) 0.0752(19) 0.137(3) 0.0448(18) 0.068(2) 0.0124(17)
C1 0.065(2) 0.079(3) 0.065(2) 0.014(2) 0.015(2) -0.009(2)
C2 0.073(3) 0.127(4) 0.081(3) 0.025(3) 0.032(2) -0.018(3)
C3 0.066(3) 0.144(4) 0.064(3) 0.002(3) 0.029(2) 0.001(3)
C4 0.060(2) 0.101(3) 0.063(2) -0.012(2) 0.019(2) 0.007(2)
C5 0.057(2) 0.077(3) 0.055(2) -0.0080(18) 0.0210(18) -0.0040(18)
C6 0.051(2) 0.062(2) 0.0443(18) 0.0058(16) 0.0085(16) -0.0033(17)
C7 0.062(2) 0.050(2) 0.0491(19) 0.0000(15) 0.0161(17) 0.0005(16)
C8 0.090(3) 0.061(3) 0.060(2) 0.0042(19) 0.009(2) 0.002(2)
C9 0.066(2) 0.063(2) 0.0496(19) 0.0033(17) 0.0192(17) 0.0130(18)
C10 0.080(3) 0.077(3) 0.075(3) 0.017(2) 0.017(2) 0.013(2)
C11 0.080(3) 0.112(4) 0.066(3) 0.017(2) 0.013(2) 0.020(3)
C12 0.055(2) 0.108(3) 0.052(2) -0.001(2) 0.0121(18) 0.003(2)
C13 0.053(2) 0.063(2) 0.055(2) -0.0075(18) 0.0260(17) -0.0032(17)
C14 0.061(2) 0.081(3) 0.065(2) -0.011(2) 0.0258(19) -0.013(2)
C15 0.081(3) 0.069(3) 0.085(3) -0.018(2) 0.043(3) -0.024(2)
C16 0.087(3) 0.061(2) 0.082(3) 0.005(2) 0.045(3) -0.004(2)
C17 0.067(2) 0.059(2) 0.062(2) -0.0018(18) 0.035(2) -0.0012(19)
C18 0.069(2) 0.066(2) 0.053(2) -0.0001(18) 0.0202(19) 0.0028(19)
C19 0.059(2) 0.056(2) 0.0441(18) -0.0014(16) 0.0202(16) 0.0052(17)
C20 0.065(2) 0.061(2) 0.0477(19) -0.0054(16) 0.0161(17) -0.0002(17)
C21 0.054(2) 0.059(2) 0.0479(19) -0.0037(16) 0.0240(17) 0.0007(16)
C22 0.072(3) 0.059(2) 0.072(2) 0.007(2) 0.027(2) 0.013(2)
C23 0.073(3) 0.078(3) 0.063(2) -0.005(2) 0.014(2) 0.001(2)
C24 0.069(3) 0.094(3) 0.076(3) 0.000(2) 0.024(2) 0.000(2)
C25 0.072(3) 0.091(3) 0.065(2) 0.001(2) 0.019(2) 0.019(2)
C26 0.089(3) 0.096(3) 0.095(3) -0.034(3) 0.030(3) -0.001(3)
C27 0.086(3) 0.073(3) 0.120(4) -0.016(3) 0.046(3) -0.008(2)
C28 0.107(4) 0.165(5) 0.081(3) -0.005(3) 0.041(3) 0.029(3)

loop_
_atom_type_symbol
_atom_type_description
_atom_type_scat_dispersion_real
_atom_type_scat_dispersion_imag
_atom_type_scat_source
C C 0.0033 0.0016 'International Tables Vol C Tables 4.2.6.8 and 6.1.1.4'
H H 0.0000 0.0000 'International Tables Vol C Tables 4.2.6.8 and 6.1.1.4'
O O 0.0106 0.0060 'International Tables Vol C Tables 4.2.6.8 and 6.1.1.4'
N N 0.0061 0.0033 'International Tables Vol C Tables 4.2.6.8 and 6.1.1.4'
S S 0.1246 0.1234 'International Tables Vol C Tables 4.2.6.8 and 6.1.1.4'

loop_
_geom_angle_atom_site_label_1
_geom_angle_atom_site_label_2
_geom_angle_atom_site_label_3
_geom_angle
_geom_angle_site_symmetry_1
_geom_angle_site_symmetry_3
_geom_angle_publ_flag
O3 S1 O2 120.67(19) . . ?
O3 S1 N2 106.74(17) . . ?
O2 S1 N2 105.32(17) . . ?
O3 S1 C22 109.41(19) . . ?
O2 S1 C22 109.52(19) . . ?
N2 S1 C22 103.76(15) . . ?
C1 S2 C8 92.14(19) . . ?
C13 N1 C9 127.6(3) . . ?
C13 N1 C12 118.8(3) . . ?
C9 N1 C12 110.2(3) . . ?
C18 N2 C17 106.7(3) . . ?
C18 N2 S1 118.7(2) . . ?
C17 N2 S1 123.0(2) . . ?
C2 C1 C6 121.6(4) . . ?
C2 C1 S2 124.3(3) . . ?
C6 C1 S2 114.1(3) . . ?
C3 C2 C1 119.2(4) . . ?
C4 C3 C2 120.6(4) . . ?
C3 C4 C5 120.3(4) . . ?
C4 C5 C6 120.8(3) . . ?
C5 C6 C1 117.5(3) . . ?
C5 C6 C7 127.8(3) . . ?
C1 C6 C7 114.7(3) . . ?
C6 C7 C8 106.0(3) . . ?
C6 C7 C20 114.3(3) . . ?
C8 C7 C20 103.2(3) . . ?
C6 C7 C9 115.9(3) . . ?
C8 C7 C9 105.1(3) . . ?
C20 C7 C9 110.9(3) . . ?
O1 C8 C7 124.2(4) . . ?
O1 C8 S2 122.9(3) . . ?
C7 C8 S2 112.9(3) . . ?
N1 C9 C10 101.7(3) . . ?
N1 C9 C7 117.5(3) . . ?
C10 C9 C7 112.6(3) . . ?
C11 C10 C9 104.2(3) . . ?
C12 C11 C10 104.5(3) . . ?
N1 C12 C11 105.7(3) . . ?
N1 C13 C14 120.1(3) . . ?
N1 C13 C21 124.0(3) . . ?
C14 C13 C21 115.8(3) . . ?
C15 C14 C13 122.5(4) . . ?
C16 C15 C14 122.6(4) . . ?
C15 C16 C17 116.0(3) . . ?
C16 C17 C21 123.5(3) . . ?
C16 C17 N2 128.5(3) . . ?
C21 C17 N2 108.0(3) . . ?
C19 C18 N2 110.6(3) . . ?
C18 C19 C21 107.7(3) . . ?
C18 C19 C20 123.9(3) . . ?
C21 C19 C20 128.2(3) . . ?
C19 C20 C7 114.7(3) . . ?
C17 C21 C13 119.7(3) . . ?
C17 C21 C19 106.9(3) . . ?
C13 C21 C19 133.3(3) . . ?
C23 C22 C27 120.0(4) . . ?
C23 C22 S1 119.3(3) . . ?
C27 C22 S1 120.5(3) . . ?
C24 C23 C22 119.5(4) . . ?
C25 C24 C23 121.3(4) . . ?
C24 C25 C26 118.1(4) . . ?
C24 C25 C28 120.7(4) . . ?
C26 C25 C28 121.1(4) . . ?
C27 C26 C25 121.8(4) . . ?
C26 C27 C22 119.2(4) . . ?

loop_
_geom_bond_atom_site_label_1
_geom_bond_atom_site_label_2
_geom_bond_distance
_geom_bond_site_symmetry_2
_geom_bond_publ_flag
S1 O3 1.425(3) . ?
S1 O2 1.428(3) . ?
S1 N2 1.662(3) . ?
S1 C22 1.753(4) . ?
S2 C1 1.749(4) . ?
S2 C8 1.754(4) . ?
N1 C13 1.380(4) . ?
N1 C9 1.459(4) . ?
N1 C12 1.478(4) . ?
N2 C18 1.406(4) . ?
N2 C17 1.416(4) . ?
O1 C8 1.203(4) . ?
C1 C2 1.389(6) . ?
C1 C6 1.393(5) . ?
C2 C3 1.366(6) . ?
C3 C4 1.366(6) . ?
C4 C5 1.386(5) . ?
C5 C6 1.384(4) . ?
C6 C7 1.509(4) . ?
C7 C8 1.539(5) . ?
C7 C20 1.539(4) . ?
C7 C9 1.548(4) . ?
C9 C10 1.529(5) . ?
C10 C11 1.506(5) . ?
C11 C12 1.498(5) . ?
C13 C14 1.402(4) . ?
C13 C21 1.418(4) . ?
C14 C15 1.377(5) . ?
C15 C16 1.372(5) . ?
C16 C17 1.384(5) . ?
C17 C21 1.400(4) . ?
C18 C19 1.343(4) . ?
C19 C21 1.446(4) . ?
C19 C20 1.490(4) . ?
C22 C23 1.380(5) . ?
C22 C27 1.377(5) . ?
C23 C24 1.377(5) . ?
C24 C25 1.373(5) . ?
C25 C26 1.375(6) . ?
C25 C28 1.515(5) . ?
C26 C27 1.375(6) . ?
